data_4081378
loop_
_publ_author_name
'Davies, Caroline J. E.'
'Lowe, John P.'
'Mahon, Mary F.'
'Poulten, Rebecca C.'
'Whittlesey, Michael K.'

_publ_section_title
;
 Synthesis and Small Molecule Reactivity oftrans-Dihydride Isomers of
 Ru(NHC)2(PPh3)2H2(NHC = N-Heterocyclic Carbene)
;
_journal_issue 17
_journal_name_full Organometallics
_journal_page_first 4927
_journal_paper_doi 10.1021/om400648x
_journal_volume 32
_journal_year 2013
_chemical_formula_sum 'C40 H52 N4 O2 P Ru'
_chemical_formula_weight 752.90
_chemical_name_systematic
; 
 ? 
;
_space_group_IT_number 14
_symmetry_cell_setting monoclinic
_symmetry_space_group_name_Hall '-P 2yn'
_symmetry_space_group_name_H-M 'P 1 21/n 1'
_atom_sites_solution_hydrogens geom
_atom_sites_solution_primary direct
_atom_sites_solution_secondary difmap
_audit_creation_method SHELXL-97
_cell_angle_alpha 90.00
_cell_angle_beta 98.671(4)
_cell_angle_gamma 90.00
_cell_formula_units_Z 4
_cell_length_a 12.4656(6)
_cell_length_b 12.8695(5)
_cell_length_c 23.6891(9)
_cell_measurement_reflns_used 4769
_cell_measurement_temperature 150(2)
_cell_measurement_theta_max 30.4470
_cell_measurement_theta_min 3.0158
_cell_volume 3756.9(3)
_computing_cell_refinement
;
CrysAlisPro, Agilent Technologies,
Version 1.171.35.21 (release 20-01-2012 CrysAlis171 .NET)
(compiled Jan 23 2012,18:06:46)
;
_computing_data_collection
;
CrysAlisPro, Agilent Technologies,
Version 1.171.35.21 (release 20-01-2012 CrysAlis171 .NET)
(compiled Jan 23 2012,18:06:46)
;
_computing_data_reduction
;
CrysAlisPro, Agilent Technologies,
Version 1.171.35.21 (release 20-01-2012 CrysAlis171 .NET)
(compiled Jan 23 2012,18:06:46)
;
_computing_molecular_graphics 'ORTEX (P.McArdle 1995)'
_computing_publication_material 'SHELXL-97/2 (Sheldrick 1997)'
_computing_structure_refinement 'SHELXL-97/2 (Sheldrick 1997)'
_computing_structure_solution 'SHELXS-97 (Sheldrick 1990)'
_diffrn_ambient_temperature 149.9(2)
_diffrn_measured_fraction_theta_full 0.998
_diffrn_measured_fraction_theta_max 0.998
_diffrn_measurement_device_type 'Xcalibur, Atlas, Gemini ultra'
_diffrn_measurement_method CCD
_diffrn_radiation_monochromator graphite
_diffrn_radiation_source 'Enhance (Mo) X-ray Source'
_diffrn_radiation_type 'Mo K\a'
_diffrn_radiation_wavelength 0.7107
_diffrn_reflns_av_R_equivalents 0.0676
_diffrn_reflns_av_sigmaI/netI 0.0822
_diffrn_reflns_limit_h_max 16
_diffrn_reflns_limit_h_min -14
_diffrn_reflns_limit_k_max 16
_diffrn_reflns_limit_k_min -16
_diffrn_reflns_limit_l_max 30
_diffrn_reflns_limit_l_min -21
_diffrn_reflns_number 28448
_diffrn_reflns_theta_full 27.48
_diffrn_reflns_theta_max 27.48
_diffrn_reflns_theta_min 3.02
_exptl_absorpt_coefficient_mu 0.499
_exptl_absorpt_correction_T_max 1.00000
_exptl_absorpt_correction_T_min 0.96513
_exptl_absorpt_correction_type multi-scan
_exptl_absorpt_process_details
;
CrysAlisPro, Agilent Technologies,
Version 1.171.35.21 (release 20-01-2012 CrysAlis171 .NET)
(compiled Jan 23 2012,18:06:46)
Empirical absorption correction using spherical harmonics,
 implemented in SCALE3 ABSPACK scaling algorithm.
;
_exptl_crystal_colour yellow
_exptl_crystal_density_diffrn 1.331
_exptl_crystal_density_method 'not measured'
_exptl_crystal_description block
_exptl_crystal_F_000 1580
_exptl_crystal_size_max 0.10
_exptl_crystal_size_mid 0.10
_exptl_crystal_size_min 0.06
_refine_diff_density_max 0.436
_refine_diff_density_min -0.458
_refine_diff_density_rms 0.072
_refine_ls_extinction_method none
_refine_ls_goodness_of_fit_ref 1.011
_refine_ls_hydrogen_treatment mixed
_refine_ls_matrix_type full
_refine_ls_number_parameters 494
_refine_ls_number_reflns 8610
_refine_ls_number_restraints 43
_refine_ls_restrained_S_all 1.014
_refine_ls_R_factor_all 0.0935
_refine_ls_R_factor_gt 0.0445
_refine_ls_shift/su_max 0.001
_refine_ls_shift/su_mean 0.000
_refine_ls_structure_factor_coef Fsqd
_refine_ls_weighting_details 'calc w=1/[\s^2^(Fo^2^)+(0.0318P)^2^+0.0000P] where P=(Fo^2^+2Fc^2^)/3'
_refine_ls_weighting_scheme calc
_refine_ls_wR_factor_gt 0.0767
_refine_ls_wR_factor_ref 0.0916
_reflns_number_gt 5478
_reflns_number_total 8610
_reflns_threshold_expression >2sigma(I)
_cod_data_source_file om400648x_si_001.cif
_cod_data_source_block p12mkw3
_cod_depositor_comments
;
The following automatic conversions were performed:

'_symmetry_cell_setting' value 'Monoclinic' changed to 'monoclinic'
according to /home/saulius/struct/CIF-dictionaries/cif_core.dic
dictionary named 'cif_core.dic' version 2.4.2 from 2011-04-26.

Automatic conversion script
Id: cif_fix_values 1891 2012-01-12 08:04:46Z andrius 
;
_cod_original_sg_symbol_H-M P21/n
_cod_database_code 4081378

loop_
_symmetry_equiv_pos_as_xyz
'x, y, z'
'-x+1/2, y+1/2, -z+1/2'
'-x, -y, -z'
'x-1/2, -y-1/2, z-1/2'

loop_
_atom_site_label
_atom_site_type_symbol
_atom_site_fract_x
_atom_site_fract_y
_atom_site_fract_z
_atom_site_U_iso_or_equiv
_atom_site_adp_type
_atom_site_occupancy
_atom_site_symmetry_multiplicity
_atom_site_calc_flag
_atom_site_refinement_flags
_atom_site_disorder_assembly
_atom_site_disorder_group
Ru1 Ru 0.57438(2) 0.789636(19) 0.806785(10) 0.03187(8) Uani 1 1 d . A .
P1 P 0.56129(6) 0.67748(6) 0.88102(3) 0.03105(19) Uani 1 1 d . . .
O1 O 0.72787(17) 0.89335(16) 0.84207(8) 0.0406(5) Uani 1 1 d . . .
O2 O 0.74755(17) 0.74039(17) 0.80205(9) 0.0410(5) Uani 1 1 d . . .
N1 N 0.57257(19) 0.95764(19) 0.70905(10) 0.0326(6) Uani 1 1 d . A .
N2 N 0.5883(2) 0.8031(2) 0.67797(10) 0.0463(7) Uani 1 1 d D . .
N3 N 0.42739(19) 0.92899(18) 0.86283(10) 0.0337(6) Uani 1 1 d D A .
N4 N 0.3355(4) 0.8583(8) 0.7887(3) 0.039(3) Uani 0.60 1 d PD A 1
N4A N 0.3434(5) 0.8810(13) 0.7809(4) 0.041(5) Uani 0.40 1 d PDU A 2
C1 C 0.5777(2) 0.8562(2) 0.72689(12) 0.0364(7) Uani 1 1 d . A .
C2 C 0.5793(2) 0.9670(3) 0.65082(12) 0.0359(7) Uani 1 1 d . . .
C3 C 0.5902(3) 0.8700(3) 0.63194(13) 0.0441(8) Uani 1 1 d . B .
C4 C 0.5688(3) 1.0451(2) 0.74780(13) 0.0393(8) Uani 1 1 d . . .
H4A H 0.6220 1.0981 0.7397 0.047 Uiso 1 1 calc R B .
H4B H 0.5906 1.0208 0.7875 0.047 Uiso 1 1 calc R . .
C5 C 0.4577(3) 1.0951(3) 0.74289(15) 0.0560(10) Uani 1 1 d . B .
H5A H 0.4376 1.1237 0.7044 0.084 Uiso 1 1 calc R . .
H5B H 0.4594 1.1510 0.7711 0.084 Uiso 1 1 calc R . .
H5C H 0.4041 1.0428 0.7500 0.084 Uiso 1 1 calc R . .
C6 C 0.5781(3) 1.0678(3) 0.62027(13) 0.0484(9) Uani 1 1 d . B .
H6A H 0.6017 1.0572 0.5831 0.073 Uiso 1 1 calc R . .
H6B H 0.6274 1.1166 0.6429 0.073 Uiso 1 1 calc R . .
H6C H 0.5043 1.0963 0.6147 0.073 Uiso 1 1 calc R . .
C7 C 0.6101(3) 0.8339(3) 0.57428(15) 0.0636(11) Uani 1 1 d . . .
H7A H 0.5949 0.8908 0.5467 0.095 Uiso 1 1 calc R B .
H7B H 0.5623 0.7750 0.5620 0.095 Uiso 1 1 calc R . .
H7C H 0.6859 0.8122 0.5763 0.095 Uiso 1 1 calc R . .
C8 C 0.5742(8) 0.6888(4) 0.6707(4) 0.040(2) Uani 0.50 1 d PD B 1
H8A H 0.5256 0.6726 0.6348 0.048 Uiso 0.50 1 calc PR B 1
H8B H 0.5432 0.6585 0.7031 0.048 Uiso 0.50 1 calc PR B 1
C9 C 0.6874(6) 0.6469(6) 0.6691(3) 0.057(2) Uani 0.50 1 d P B 1
H9A H 0.7124 0.6694 0.6337 0.085 Uiso 0.50 1 calc PR B 1
H9B H 0.6860 0.5708 0.6705 0.085 Uiso 0.50 1 calc PR B 1
H9C H 0.7370 0.6734 0.7020 0.085 Uiso 0.50 1 calc PR B 1
C10 C 0.4400(2) 0.8642(2) 0.81764(11) 0.0347(7) Uani 1 1 d D . .
C11 C 0.3215(3) 0.9675(3) 0.85823(14) 0.0457(9) Uani 1 1 d D . .
C12 C 0.2660(3) 0.9288(3) 0.81028(16) 0.0552(10) Uani 1 1 d D A .
C13 C 0.5116(3) 0.9488(2) 0.91117(13) 0.0391(8) Uani 1 1 d . . .
H13A H 0.5680 0.8945 0.9120 0.047 Uiso 1 1 calc R A .
H13B H 0.4794 0.9422 0.9467 0.047 Uiso 1 1 calc R . .
C14 C 0.5650(3) 1.0535(3) 0.91078(14) 0.0511(9) Uani 1 1 d . A .
H14A H 0.6058 1.0574 0.8786 0.077 Uiso 1 1 calc R . .
H14B H 0.6145 1.0634 0.9466 0.077 Uiso 1 1 calc R . .
H14C H 0.5094 1.1079 0.9069 0.077 Uiso 1 1 calc R . .
C15 C 0.2852(3) 1.0359(3) 0.90291(16) 0.0677(12) Uani 1 1 d . A .
H15A H 0.2069 1.0477 0.8938 0.101 Uiso 1 1 calc R . .
H15B H 0.3234 1.1026 0.9038 0.101 Uiso 1 1 calc R . .
H15C H 0.3017 1.0021 0.9403 0.101 Uiso 1 1 calc R . .
C16 C 0.1485(3) 0.9415(4) 0.7856(2) 0.1041(18) Uani 1 1 d . . .
H16A H 0.1117 0.9826 0.8118 0.156 Uiso 1 1 calc R A .
H16B H 0.1142 0.8730 0.7801 0.156 Uiso 1 1 calc R . .
H16C H 0.1428 0.9772 0.7487 0.156 Uiso 1 1 calc R . .
C17 C 0.2988(5) 0.7958(6) 0.7374(2) 0.0424(16) Uani 0.60 1 d PD A 1
H17A H 0.2270 0.7652 0.7403 0.051 Uiso 0.60 1 calc PR A 1
H17B H 0.3505 0.7380 0.7352 0.051 Uiso 0.60 1 calc PR A 1
C18 C 0.2904(5) 0.8598(5) 0.6834(2) 0.0520(17) Uani 0.60 1 d P A 1
H18A H 0.2413 0.9186 0.6859 0.078 Uiso 0.60 1 calc PR A 1
H18B H 0.2620 0.8165 0.6505 0.078 Uiso 0.60 1 calc PR A 1
H18C H 0.3624 0.8859 0.6788 0.078 Uiso 0.60 1 calc PR A 1
C19 C 0.5603(2) 0.5394(2) 0.85888(12) 0.0331(7) Uani 1 1 d . . .
C20 C 0.6329(3) 0.5103(2) 0.82277(13) 0.0389(8) Uani 1 1 d . . .
H20 H 0.6756 0.5617 0.8078 0.047 Uiso 1 1 calc R . .
C21 C 0.6434(3) 0.4074(3) 0.80841(14) 0.0477(9) Uani 1 1 d . . .
H21 H 0.6939 0.3880 0.7840 0.057 Uiso 1 1 calc R . .
C22 C 0.5808(3) 0.3327(3) 0.82937(16) 0.0523(10) Uani 1 1 d . . .
H22 H 0.5891 0.2618 0.8198 0.063 Uiso 1 1 calc R . .
C23 C 0.5063(3) 0.3601(3) 0.86398(15) 0.0494(9) Uani 1 1 d . . .
H23 H 0.4621 0.3085 0.8776 0.059 Uiso 1 1 calc R . .
C24 C 0.4960(3) 0.4635(2) 0.87895(14) 0.0422(8) Uani 1 1 d . . .
H24 H 0.4447 0.4826 0.9030 0.051 Uiso 1 1 calc R . .
C25 C 0.6640(2) 0.6673(2) 0.94579(12) 0.0319(7) Uani 1 1 d . . .
C26 C 0.6761(3) 0.5804(2) 0.98136(13) 0.0428(8) Uani 1 1 d . . .
H26 H 0.6295 0.5223 0.9724 0.051 Uiso 1 1 calc R . .
C27 C 0.7534(3) 0.5768(3) 1.02880(15) 0.0512(9) Uani 1 1 d . . .
H27 H 0.7611 0.5162 1.0519 0.061 Uiso 1 1 calc R . .
C28 C 0.8205(3) 0.6614(3) 1.04322(15) 0.0543(10) Uani 1 1 d . . .
H28 H 0.8728 0.6597 1.0768 0.065 Uiso 1 1 calc R . .
C29 C 0.8113(3) 0.7480(3) 1.00877(14) 0.0495(9) Uani 1 1 d . . .
H29 H 0.8583 0.8055 1.0180 0.059 Uiso 1 1 calc R . .
C30 C 0.7333(3) 0.7509(2) 0.96064(13) 0.0382(8) Uani 1 1 d . . .
H30 H 0.7269 0.8112 0.9372 0.046 Uiso 1 1 calc R . .
C31 C 0.4356(2) 0.6864(2) 0.91291(12) 0.0316(7) Uani 1 1 d . . .
C32 C 0.4325(2) 0.7074(2) 0.96994(12) 0.0347(7) Uani 1 1 d . . .
H32 H 0.4984 0.7122 0.9959 0.042 Uiso 1 1 calc R . .
C33 C 0.3345(3) 0.7214(2) 0.98955(13) 0.0405(8) Uani 1 1 d . . .
H33 H 0.3336 0.7351 1.0289 0.049 Uiso 1 1 calc R . .
C34 C 0.2389(3) 0.7157(2) 0.95275(13) 0.0415(8) Uani 1 1 d . . .
H34 H 0.1719 0.7263 0.9665 0.050 Uiso 1 1 calc R . .
C35 C 0.2398(3) 0.6947(3) 0.89622(13) 0.0464(9) Uani 1 1 d . . .
H35 H 0.1735 0.6904 0.8707 0.056 Uiso 1 1 calc R . .
C36 C 0.3378(3) 0.6796(2) 0.87625(13) 0.0413(8) Uani 1 1 d . . .
H36 H 0.3379 0.6645 0.8370 0.050 Uiso 1 1 calc R . .
C37 C 0.7851(3) 0.8230(3) 0.82534(14) 0.0437(8) Uani 1 1 d . . .
H37 H 0.8615 0.8328 0.8306 0.037(8) Uiso 1 1 calc R . .
C38 C 1.0201(4) 0.9339(3) 0.95791(17) 0.0675(12) Uani 1 1 d . . .
H38 H 1.0341 0.8879 0.9285 0.081 Uiso 1 1 calc R . .
C39 C 0.9223(4) 0.9838(3) 0.95364(17) 0.0623(11) Uani 1 1 d . . .
H39 H 0.8685 0.9722 0.9214 0.075 Uiso 1 1 calc R . .
C40 C 0.9022(3) 1.0499(3) 0.99543(18) 0.0608(10) Uani 1 1 d . . .
H40 H 0.8345 1.0849 0.9924 0.073 Uiso 1 1 calc R . .
C8A C 0.6223(7) 0.6922(4) 0.6784(5) 0.041(3) Uani 0.50 1 d PDU B 2
H8A1 H 0.6523 0.6697 0.7176 0.050 Uiso 0.50 1 calc PR B 2
H8A2 H 0.6782 0.6816 0.6534 0.050 Uiso 0.50 1 calc PR B 2
C9A C 0.5201(6) 0.6323(6) 0.6563(3) 0.053(2) Uani 0.50 1 d PU B 2
H9A1 H 0.4660 0.6436 0.6817 0.080 Uiso 0.50 1 calc PR B 2
H9A2 H 0.5370 0.5580 0.6552 0.080 Uiso 0.50 1 calc PR B 2
H9A3 H 0.4911 0.6564 0.6178 0.080 Uiso 0.50 1 calc PR B 2
C17A C 0.3225(10) 0.8390(8) 0.7216(3) 0.047(3) Uani 0.40 1 d PDU A 2
H17C H 0.3929 0.8290 0.7078 0.056 Uiso 0.40 1 calc PR A 2
H17D H 0.2807 0.8911 0.6966 0.056 Uiso 0.40 1 calc PR A 2
C18A C 0.2612(9) 0.7372(8) 0.7162(5) 0.063(3) Uani 0.40 1 d PU A 2
H18D H 0.3076 0.6820 0.7350 0.094 Uiso 0.40 1 calc PR A 2
H18E H 0.2402 0.7202 0.6757 0.094 Uiso 0.40 1 calc PR A 2
H18F H 0.1960 0.7435 0.7345 0.094 Uiso 0.40 1 calc PR A 2
H1 H 0.492(2) 0.708(2) 0.7766(13) 0.060(10) Uiso 1 1 d . . .

loop_
_atom_site_aniso_label
_atom_site_aniso_U_11
_atom_site_aniso_U_22
_atom_site_aniso_U_33
_atom_site_aniso_U_23
_atom_site_aniso_U_13
_atom_site_aniso_U_12
Ru1 0.03885(16) 0.03032(14) 0.02758(13) -0.00231(12) 0.00870(10) -0.00151(12)
P1 0.0362(5) 0.0291(4) 0.0291(4) -0.0026(3) 0.0093(3) -0.0029(3)
O1 0.0476(15) 0.0371(13) 0.0377(12) 0.0005(10) 0.0089(10) -0.0025(11)
O2 0.0438(14) 0.0410(14) 0.0401(12) 0.0021(11) 0.0129(10) 0.0031(11)
N1 0.0332(15) 0.0349(16) 0.0284(13) -0.0003(12) 0.0010(11) -0.0029(12)
N2 0.073(2) 0.0374(18) 0.0322(15) -0.0064(13) 0.0206(14) -0.0042(14)
N3 0.0362(16) 0.0352(15) 0.0302(14) -0.0028(12) 0.0073(11) -0.0004(12)
N4 0.042(4) 0.036(5) 0.038(4) -0.008(3) 0.005(3) -0.006(3)
N4A 0.037(6) 0.044(7) 0.039(6) -0.008(5) -0.005(4) 0.004(4)
C1 0.042(2) 0.0368(19) 0.0317(16) -0.0031(15) 0.0088(14) -0.0013(15)
C2 0.0344(19) 0.044(2) 0.0277(16) 0.0050(15) 0.0009(13) -0.0075(15)
C3 0.050(2) 0.056(2) 0.0277(17) 0.0002(16) 0.0114(15) -0.0078(17)
C4 0.048(2) 0.0333(19) 0.0351(17) -0.0011(14) 0.0025(15) -0.0019(15)
C5 0.056(3) 0.054(2) 0.057(2) -0.0068(19) 0.0036(18) 0.0110(19)
C6 0.048(2) 0.059(2) 0.0380(18) 0.0121(17) 0.0066(16) -0.0011(18)
C7 0.081(3) 0.073(3) 0.042(2) -0.0057(19) 0.024(2) -0.007(2)
C8 0.043(6) 0.048(6) 0.032(4) -0.017(3) 0.011(4) -0.003(4)
C9 0.055(5) 0.050(5) 0.061(5) -0.014(4) -0.003(4) 0.009(4)
C10 0.040(2) 0.0344(18) 0.0306(16) -0.0023(14) 0.0070(14) -0.0043(15)
C11 0.042(2) 0.049(2) 0.050(2) -0.0058(17) 0.0172(17) 0.0039(17)
C12 0.039(2) 0.067(3) 0.059(2) -0.018(2) 0.0042(18) 0.0056(19)
C13 0.048(2) 0.039(2) 0.0309(17) -0.0037(14) 0.0058(15) 0.0033(15)
C14 0.064(3) 0.048(2) 0.0403(19) -0.0060(17) 0.0039(17) -0.0115(18)
C15 0.055(3) 0.088(3) 0.064(3) -0.018(2) 0.022(2) 0.013(2)
C16 0.049(3) 0.137(5) 0.120(4) -0.052(4) -0.008(3) 0.028(3)
C17 0.039(4) 0.038(4) 0.048(4) -0.017(4) 0.003(3) -0.023(3)
C18 0.041(4) 0.085(5) 0.029(3) -0.002(3) 0.003(3) -0.015(3)
C19 0.0392(19) 0.0290(17) 0.0310(16) -0.0036(13) 0.0052(14) -0.0016(14)
C20 0.0351(19) 0.037(2) 0.0442(19) -0.0066(15) 0.0037(15) 0.0010(15)
C21 0.042(2) 0.047(2) 0.053(2) -0.0131(18) 0.0014(17) 0.0079(17)
C22 0.052(2) 0.034(2) 0.065(2) -0.0151(18) -0.0105(19) 0.0057(18)
C23 0.051(2) 0.032(2) 0.061(2) 0.0034(17) -0.0042(19) -0.0090(17)
C24 0.048(2) 0.037(2) 0.0421(19) -0.0027(16) 0.0092(16) -0.0067(16)
C25 0.0311(18) 0.0341(17) 0.0322(16) 0.0005(14) 0.0104(13) 0.0021(14)
C26 0.045(2) 0.0365(19) 0.047(2) 0.0060(16) 0.0051(16) -0.0064(16)
C27 0.054(2) 0.046(2) 0.051(2) 0.0188(18) 0.0017(18) -0.0010(18)
C28 0.042(2) 0.067(3) 0.050(2) 0.011(2) -0.0054(17) -0.0025(19)
C29 0.048(2) 0.050(2) 0.048(2) 0.0028(18) -0.0022(17) -0.0104(17)
C30 0.039(2) 0.0358(18) 0.0407(18) 0.0043(15) 0.0068(15) -0.0002(15)
C31 0.0376(19) 0.0248(17) 0.0335(16) 0.0010(13) 0.0091(14) -0.0042(13)
C32 0.0366(18) 0.0369(18) 0.0311(16) 0.0000(14) 0.0060(13) -0.0057(15)
C33 0.046(2) 0.045(2) 0.0329(17) -0.0017(15) 0.0143(15) -0.0028(16)
C34 0.0362(19) 0.046(2) 0.0452(19) 0.0043(17) 0.0149(15) 0.0002(16)
C35 0.034(2) 0.064(3) 0.0393(19) 0.0061(17) 0.0022(15) -0.0083(17)
C36 0.045(2) 0.051(2) 0.0291(16) -0.0017(15) 0.0079(15) -0.0106(16)
C37 0.039(2) 0.056(2) 0.0380(19) 0.0085(18) 0.0095(16) -0.0047(18)
C38 0.085(3) 0.056(3) 0.060(3) -0.002(2) 0.003(2) 0.001(2)
C39 0.075(3) 0.047(2) 0.057(3) 0.013(2) -0.017(2) -0.016(2)
C40 0.057(3) 0.053(3) 0.071(3) 0.012(2) 0.004(2) -0.001(2)
C8A 0.040(4) 0.042(4) 0.043(3) -0.004(2) 0.008(3) -0.001(3)
C9A 0.060(5) 0.044(4) 0.056(4) -0.012(4) 0.012(4) -0.011(4)
C17A 0.048(6) 0.028(5) 0.061(6) -0.007(5) -0.002(5) -0.014(4)
C18A 0.064(6) 0.059(5) 0.066(5) -0.004(5) 0.009(4) -0.010(5)

loop_
_atom_type_symbol
_atom_type_description
_atom_type_scat_dispersion_real
_atom_type_scat_dispersion_imag
_atom_type_scat_source
C C 0.0033 0.0016 'International Tables Vol C Tables 4.2.6.8 and 6.1.1.4'
H H 0.0000 0.0000 'International Tables Vol C Tables 4.2.6.8 and 6.1.1.4'
P P 0.1023 0.0942 'International Tables Vol C Tables 4.2.6.8 and 6.1.1.4'
N N 0.0061 0.0033 'International Tables Vol C Tables 4.2.6.8 and 6.1.1.4'
Ru Ru -1.2594 0.8363 'International Tables Vol C Tables 4.2.6.8 and 6.1.1.4'
O O 0.0106 0.0060 'International Tables Vol C Tables 4.2.6.8 and 6.1.1.4'

loop_
_geom_angle_atom_site_label_1
_geom_angle_atom_site_label_2
_geom_angle_atom_site_label_3
_geom_angle
_geom_angle_site_symmetry_1
_geom_angle_site_symmetry_3
C10 Ru1 C1 92.96(12) . .
C10 Ru1 O2 166.26(10) . .
C1 Ru1 O2 85.45(10) . .
C10 Ru1 P1 92.64(8) . .
C1 Ru1 P1 165.02(9) . .
O2 Ru1 P1 92.30(6) . .
C10 Ru1 O1 109.49(10) . .
C1 Ru1 O1 87.91(10) . .
O2 Ru1 O1 56.85(8) . .
P1 Ru1 O1 103.27(5) . .
C10 Ru1 H1 82.8(11) . .
C1 Ru1 H1 87.8(11) . .
O2 Ru1 H1 110.7(11) . .
P1 Ru1 H1 79.2(11) . .
O1 Ru1 H1 167.2(11) . .
C31 P1 C25 100.90(13) . .
C31 P1 C19 101.89(13) . .
C25 P1 C19 98.10(13) . .
C31 P1 Ru1 115.92(10) . .
C25 P1 Ru1 124.00(10) . .
C19 P1 Ru1 112.58(10) . .
C37 O1 Ru1 87.1(2) . .
C37 O2 Ru1 92.1(2) . .
C1 N1 C2 112.2(3) . .
C1 N1 C4 123.1(2) . .
C2 N1 C4 124.5(3) . .
C1 N2 C3 111.7(3) . .
C1 N2 C8 124.5(4) . .
C3 N2 C8 122.5(4) . .
C1 N2 C8A 122.5(5) . .
C3 N2 C8A 124.1(5) . .
C8 N2 C8A 23.3(4) . .
C10 N3 C11 111.6(2) . .
C10 N3 C13 124.2(2) . .
C11 N3 C13 124.0(2) . .
C10 N4 C12 111.8(3) . .
C10 N4 C17 126.4(4) . .
C12 N4 C17 121.5(4) . .
C10 N4A C12 110.5(4) . .
C10 N4A C17A 123.0(6) . .
C12 N4A C17A 126.0(6) . .
N2 C1 N1 102.7(2) . .
N2 C1 Ru1 125.6(2) . .
N1 C1 Ru1 131.7(2) . .
C3 C2 N1 105.9(3) . .
C3 C2 C6 130.2(3) . .
N1 C2 C6 123.9(3) . .
C2 C3 N2 107.5(3) . .
C2 C3 C7 129.2(3) . .
N2 C3 C7 123.1(3) . .
N1 C4 C5 113.3(3) . .
N1 C4 H4A 108.9 . .
C5 C4 H4A 108.9 . .
N1 C4 H4B 108.9 . .
C5 C4 H4B 108.9 . .
H4A C4 H4B 107.7 . .
C4 C5 H5A 109.5 . .
C4 C5 H5B 109.5 . .
H5A C5 H5B 109.5 . .
C4 C5 H5C 109.5 . .
H5A C5 H5C 109.5 . .
H5B C5 H5C 109.5 . .
C2 C6 H6A 109.5 . .
C2 C6 H6B 109.5 . .
H6A C6 H6B 109.5 . .
C2 C6 H6C 109.5 . .
H6A C6 H6C 109.5 . .
H6B C6 H6C 109.5 . .
C3 C7 H7A 109.5 . .
C3 C7 H7B 109.5 . .
H7A C7 H7B 109.5 . .
C3 C7 H7C 109.5 . .
H7A C7 H7C 109.5 . .
H7B C7 H7C 109.5 . .
N2 C8 C9 105.1(6) . .
N2 C8 H8A 110.7 . .
C9 C8 H8A 110.7 . .
N2 C8 H8B 110.7 . .
C9 C8 H8B 110.7 . .
H8A C8 H8B 108.8 . .
N4 C10 N3 102.1(3) . .
N4 C10 N4A 15.2(13) . .
N3 C10 N4A 101.7(3) . .
N4 C10 Ru1 131.5(2) . .
N3 C10 Ru1 126.1(2) . .
N4A C10 Ru1 131.5(2) . .
C12 C11 N3 107.3(3) . .
C12 C11 C15 130.3(3) . .
N3 C11 C15 122.4(3) . .
C11 C12 N4 106.4(3) . .
C11 C12 N4A 106.1(3) . .
N4 C12 N4A 15.0(12) . .
C11 C12 C16 129.9(3) . .
N4 C12 C16 123.2(3) . .
N4A C12 C16 123.6(3) . .
N3 C13 C14 114.8(3) . .
N3 C13 H13A 108.6 . .
C14 C13 H13A 108.6 . .
N3 C13 H13B 108.6 . .
C14 C13 H13B 108.6 . .
H13A C13 H13B 107.5 . .
C13 C14 H14A 109.5 . .
C13 C14 H14B 109.5 . .
H14A C14 H14B 109.5 . .
C13 C14 H14C 109.5 . .
H14A C14 H14C 109.5 . .
H14B C14 H14C 109.5 . .
C11 C15 H15A 109.5 . .
C11 C15 H15B 109.5 . .
H15A C15 H15B 109.5 . .
C11 C15 H15C 109.5 . .
H15A C15 H15C 109.5 . .
H15B C15 H15C 109.5 . .
C12 C16 H16A 109.5 . .
C12 C16 H16B 109.5 . .
H16A C16 H16B 109.5 . .
C12 C16 H16C 109.5 . .
H16A C16 H16C 109.5 . .
H16B C16 H16C 109.5 . .
N4 C17 C18 112.0(7) . .
N4 C17 H17A 109.2 . .
C18 C17 H17A 109.2 . .
N4 C17 H17B 109.2 . .
C18 C17 H17B 109.2 . .
H17A C17 H17B 107.9 . .
C20 C19 C24 119.0(3) . .
C20 C19 P1 117.1(2) . .
C24 C19 P1 123.8(2) . .
C21 C20 C19 120.4(3) . .
C21 C20 H20 119.8 . .
C19 C20 H20 119.8 . .
C22 C21 C20 120.1(3) . .
C22 C21 H21 119.9 . .
C20 C21 H21 119.9 . .
C23 C22 C21 120.5(3) . .
C23 C22 H22 119.8 . .
C21 C22 H22 119.8 . .
C22 C23 C24 119.7(3) . .
C22 C23 H23 120.2 . .
C24 C23 H23 120.2 . .
C23 C24 C19 120.3(3) . .
C23 C24 H24 119.8 . .
C19 C24 H24 119.8 . .
C30 C25 C26 117.5(3) . .
C30 C25 P1 118.7(2) . .
C26 C25 P1 123.8(2) . .
C27 C26 C25 121.5(3) . .
C27 C26 H26 119.3 . .
C25 C26 H26 119.3 . .
C26 C27 C28 120.1(3) . .
C26 C27 H27 119.9 . .
C28 C27 H27 119.9 . .
C29 C28 C27 119.8(3) . .
C29 C28 H28 120.1 . .
C27 C28 H28 120.1 . .
C28 C29 C30 119.8(3) . .
C28 C29 H29 120.1 . .
C30 C29 H29 120.1 . .
C29 C30 C25 121.3(3) . .
C29 C30 H30 119.3 . .
C25 C30 H30 119.3 . .
C32 C31 C36 118.1(3) . .
C32 C31 P1 124.3(2) . .
C36 C31 P1 117.4(2) . .
C33 C32 C31 120.6(3) . .
C33 C32 H32 119.7 . .
C31 C32 H32 119.7 . .
C34 C33 C32 120.5(3) . .
C34 C33 H33 119.7 . .
C32 C33 H33 119.7 . .
C35 C34 C33 119.9(3) . .
C35 C34 H34 120.0 . .
C33 C34 H34 120.0 . .
C34 C35 C36 119.9(3) . .
C34 C35 H35 120.0 . .
C36 C35 H35 120.0 . .
C35 C36 C31 120.8(3) . .
C35 C36 H36 119.6 . .
C31 C36 H36 119.6 . .
O1 C37 O2 124.0(3) . .
O1 C37 H37 118.0 . .
O2 C37 H37 118.0 . .
C39 C38 C40 120.1(4) . 3_777
C39 C38 H38 120.0 . .
C40 C38 H38 120.0 3_777 .
C40 C39 C38 120.1(4) . .
C40 C39 H39 120.0 . .
C38 C39 H39 120.0 . .
C39 C40 C38 119.8(4) . 3_777
C39 C40 H40 120.1 . .
C38 C40 H40 120.1 3_777 .
N2 C8A C9A 105.2(6) . .
N2 C8A H8A1 110.7 . .
C9A C8A H8A1 110.7 . .
N2 C8A H8A2 110.7 . .
C9A C8A H8A2 110.7 . .
H8A1 C8A H8A2 108.8 . .
C8A C9A H9A1 109.5 . .
C8A C9A H9A2 109.5 . .
H9A1 C9A H9A2 109.5 . .
C8A C9A H9A3 109.5 . .
H9A1 C9A H9A3 109.5 . .
H9A2 C9A H9A3 109.5 . .
N4A C17A C18A 114.1(11) . .
N4A C17A H17C 108.7 . .
C18A C17A H17C 108.7 . .
N4A C17A H17D 108.7 . .
C18A C17A H17D 108.7 . .
H17C C17A H17D 107.6 . .
C17A C18A H18D 109.5 . .
C17A C18A H18E 109.5 . .
H18D C18A H18E 109.5 . .
C17A C18A H18F 109.5 . .
H18D C18A H18F 109.5 . .
H18E C18A H18F 109.5 . .

loop_
_geom_bond_atom_site_label_1
_geom_bond_atom_site_label_2
_geom_bond_distance
_geom_bond_site_symmetry_2
Ru1 C10 1.981(3) .
Ru1 C1 2.083(3) .
Ru1 O2 2.269(2) .
Ru1 P1 2.2997(8) .
Ru1 O1 2.379(2) .
Ru1 H1 1.56(3) .
P1 C31 1.843(3) .
P1 C25 1.849(3) .
P1 C19 1.853(3) .
O1 C37 1.253(4) .
O2 C37 1.256(4) .
N1 C1 1.371(4) .
N1 C2 1.400(4) .
N1 C4 1.458(4) .
N2 C1 1.369(4) .
N2 C3 1.393(4) .
N2 C8 1.488(5) .
N2 C8A 1.488(5) .
N3 C10 1.384(3) .
N3 C11 1.398(3) .
N3 C13 1.454(4) .
N4 C10 1.379(4) .
N4 C12 1.403(4) .
N4 C17 1.473(4) .
N4A C10 1.392(4) .
N4A C12 1.413(4) .
N4A C17A 1.490(5) .
C2 C3 1.339(4) .
C2 C6 1.485(4) .
C3 C7 1.498(4) .
C4 C5 1.515(4) .
C4 H4A 0.9900 .
C4 H4B 0.9900 .
C5 H5A 0.9800 .
C5 H5B 0.9800 .
C5 H5C 0.9800 .
C6 H6A 0.9800 .
C6 H6B 0.9800 .
C6 H6C 0.9800 .
C7 H7A 0.9800 .
C7 H7B 0.9800 .
C7 H7C 0.9800 .
C8 C9 1.517(10) .
C8 H8A 0.9900 .
C8 H8B 0.9900 .
C9 H9A 0.9800 .
C9 H9B 0.9800 .
C9 H9C 0.9800 .
C11 C12 1.334(5) .
C11 C15 1.498(4) .
C12 C16 1.502(5) .
C13 C14 1.504(4) .
C13 H13A 0.9900 .
C13 H13B 0.9900 .
C14 H14A 0.9800 .
C14 H14B 0.9800 .
C14 H14C 0.9800 .
C15 H15A 0.9800 .
C15 H15B 0.9800 .
C15 H15C 0.9800 .
C16 H16A 0.9800 .
C16 H16B 0.9800 .
C16 H16C 0.9800 .
C17 C18 1.511(9) .
C17 H17A 0.9900 .
C17 H17B 0.9900 .
C18 H18A 0.9800 .
C18 H18B 0.9800 .
C18 H18C 0.9800 .
C19 C20 1.387(4) .
C19 C24 1.392(4) .
C20 C21 1.378(4) .
C20 H20 0.9500 .
C21 C22 1.377(5) .
C21 H21 0.9500 .
C22 C23 1.374(5) .
C22 H22 0.9500 .
C23 C24 1.388(4) .
C23 H23 0.9500 .
C24 H24 0.9500 .
C25 C30 1.392(4) .
C25 C26 1.395(4) .
C26 C27 1.367(4) .
C26 H26 0.9500 .
C27 C28 1.384(5) .
C27 H27 0.9500 .
C28 C29 1.375(5) .
C28 H28 0.9500 .
C29 C30 1.383(4) .
C29 H29 0.9500 .
C30 H30 0.9500 .
C31 C32 1.384(4) .
C31 C36 1.390(4) .
C32 C33 1.382(4) .
C32 H32 0.9500 .
C33 C34 1.369(4) .
C33 H33 0.9500 .
C34 C35 1.368(4) .
C34 H34 0.9500 .
C35 C36 1.388(4) .
C35 H35 0.9500 .
C36 H36 0.9500 .
C37 H37 0.9500 .
C38 C39 1.368(5) .
C38 C40 1.371(5) 3_777
C38 H38 0.9500 .
C39 C40 1.357(5) .
C39 H39 0.9500 .
C40 C38 1.371(5) 3_777
C40 H40 0.9500 .
C8A C9A 1.514(10) .
C8A H8A1 0.9900 .
C8A H8A2 0.9900 .
C9A H9A1 0.9800 .
C9A H9A2 0.9800 .
C9A H9A3 0.9800 .
C17A C18A 1.513(12) .
C17A H17C 0.9900 .
C17A H17D 0.9900 .
C18A H18D 0.9800 .
C18A H18E 0.9800 .
C18A H18F 0.9800 .

loop_
_geom_torsion_atom_site_label_1
_geom_torsion_atom_site_label_2
_geom_torsion_atom_site_label_3
_geom_torsion_atom_site_label_4
_geom_torsion
_geom_torsion_site_symmetry_1
_geom_torsion_site_symmetry_4
C10 Ru1 P1 C31 7.13(13) . .
C1 Ru1 P1 C31 -104.7(4) . .
O2 Ru1 P1 C31 174.31(12) . .
O1 Ru1 P1 C31 117.87(12) . .
C10 Ru1 P1 C25 -118.43(13) . .
C1 Ru1 P1 C25 129.7(3) . .
O2 Ru1 P1 C25 48.75(13) . .
O1 Ru1 P1 C25 -7.69(13) . .
C10 Ru1 P1 C19 123.88(13) . .
C1 Ru1 P1 C19 12.0(4) . .
O2 Ru1 P1 C19 -68.94(12) . .
O1 Ru1 P1 C19 -125.38(12) . .
C10 Ru1 O1 C37 -177.67(18) . .
C1 Ru1 O1 C37 -85.27(19) . .
O2 Ru1 O1 C37 0.66(17) . .
P1 Ru1 O1 C37 84.65(17) . .
C10 Ru1 O2 C37 6.0(5) . .
C1 Ru1 O2 C37 89.82(19) . .
P1 Ru1 O2 C37 -105.02(17) . .
O1 Ru1 O2 C37 -0.66(16) . .
C3 N2 C1 N1 0.3(4) . .
C8 N2 C1 N1 -166.5(5) . .
C8A N2 C1 N1 165.6(5) . .
C3 N2 C1 Ru1 -178.6(2) . .
C8 N2 C1 Ru1 14.6(6) . .
C8A N2 C1 Ru1 -13.3(6) . .
C2 N1 C1 N2 0.3(3) . .
C4 N1 C1 N2 -175.4(3) . .
C2 N1 C1 Ru1 179.1(2) . .
C4 N1 C1 Ru1 3.4(4) . .
C10 Ru1 C1 N2 -129.2(3) . .
O2 Ru1 C1 N2 64.5(3) . .
P1 Ru1 C1 N2 -17.4(6) . .
O1 Ru1 C1 N2 121.4(3) . .
C10 Ru1 C1 N1 52.2(3) . .
O2 Ru1 C1 N1 -114.1(3) . .
P1 Ru1 C1 N1 164.02(19) . .
O1 Ru1 C1 N1 -57.2(3) . .
C1 N1 C2 C3 -0.8(4) . .
C4 N1 C2 C3 174.9(3) . .
C1 N1 C2 C6 -178.8(3) . .
C4 N1 C2 C6 -3.1(5) . .
N1 C2 C3 N2 0.9(4) . .
C6 C2 C3 N2 178.7(3) . .
N1 C2 C3 C7 -174.5(3) . .
C6 C2 C3 C7 3.4(6) . .
C1 N2 C3 C2 -0.8(4) . .
C8 N2 C3 C2 166.3(5) . .
C8A N2 C3 C2 -165.8(5) . .
C1 N2 C3 C7 174.9(3) . .
C8 N2 C3 C7 -18.0(7) . .
C8A N2 C3 C7 10.0(7) . .
C1 N1 C4 C5 -106.0(3) . .
C2 N1 C4 C5 78.9(4) . .
C1 N2 C8 C9 -109.2(6) . .
C3 N2 C8 C9 85.4(7) . .
C8A N2 C8 C9 -16.2(13) . .
C12 N4 C10 N3 8.9(10) . .
C17 N4 C10 N3 -177.6(10) . .
C12 N4 C10 N4A -81.2(11) . .
C17 N4 C10 N4A 92.3(12) . .
C12 N4 C10 Ru1 -178.1(4) . .
C17 N4 C10 Ru1 -4.6(16) . .
C11 N3 C10 N4 -5.1(6) . .
C13 N3 C10 N4 170.8(6) . .
C11 N3 C10 N4A 10.4(9) . .
C13 N3 C10 N4A -173.6(8) . .
C11 N3 C10 Ru1 -178.7(2) . .
C13 N3 C10 Ru1 -2.7(4) . .
C12 N4A C10 N4 76.6(10) . .
C17A N4A C10 N4 -95.1(18) . .
C12 N4A C10 N3 -16.6(13) . .
C17A N4A C10 N3 171.7(13) . .
C12 N4A C10 Ru1 173.3(5) . .
C17A N4A C10 Ru1 2(2) . .
C1 Ru1 C10 N4 65.0(8) . .
O2 Ru1 C10 N4 148.0(8) . .
P1 Ru1 C10 N4 -101.1(8) . .
O1 Ru1 C10 N4 153.9(8) . .
C1 Ru1 C10 N3 -123.4(3) . .
O2 Ru1 C10 N3 -40.5(6) . .
P1 Ru1 C10 N3 70.5(2) . .
O1 Ru1 C10 N3 -34.6(3) . .
C1 Ru1 C10 N4A 44.6(11) . .
O2 Ru1 C10 N4A 127.6(11) . .
P1 Ru1 C10 N4A -121.5(11) . .
O1 Ru1 C10 N4A 133.5(11) . .
C10 N3 C11 C12 -0.5(4) . .
C13 N3 C11 C12 -176.4(3) . .
C10 N3 C11 C15 177.4(3) . .
C13 N3 C11 C15 1.4(5) . .
N3 C11 C12 N4 5.8(7) . .
C15 C11 C12 N4 -171.8(7) . .
N3 C11 C12 N4A -9.8(9) . .
C15 C11 C12 N4A 172.6(9) . .
N3 C11 C12 C16 177.6(4) . .
C15 C11 C12 C16 0.0(7) . .
C10 N4 C12 C11 -9.6(10) . .
C17 N4 C12 C11 176.5(9) . .
C10 N4 C12 N4A 81.5(13) . .
C17 N4 C12 N4A -92.4(12) . .
C10 N4 C12 C16 177.9(6) . .
C17 N4 C12 C16 4.0(14) . .
C10 N4A C12 C11 17.2(14) . .
C17A N4A C12 C11 -171.5(14) . .
C10 N4A C12 N4 -76.2(11) . .
C17A N4A C12 N4 95(2) . .
C10 N4A C12 C16 -169.7(7) . .
C17A N4A C12 C16 2(2) . .
C10 N3 C13 C14 105.2(3) . .
C11 N3 C13 C14 -79.3(4) . .
C10 N4 C17 C18 -98.3(11) . .
C12 N4 C17 C18 74.7(12) . .
C31 P1 C19 C20 167.4(2) . .
C25 P1 C19 C20 -89.6(2) . .
Ru1 P1 C19 C20 42.5(3) . .
C31 P1 C19 C24 -16.5(3) . .
C25 P1 C19 C24 86.6(3) . .
Ru1 P1 C19 C24 -141.3(2) . .
C24 C19 C20 C21 -1.9(5) . .
P1 C19 C20 C21 174.4(2) . .
C19 C20 C21 C22 0.8(5) . .
C20 C21 C22 C23 1.0(5) . .
C21 C22 C23 C24 -1.5(5) . .
C22 C23 C24 C19 0.3(5) . .
C20 C19 C24 C23 1.4(5) . .
P1 C19 C24 C23 -174.7(2) . .
C31 P1 C25 C30 -109.8(2) . .
C19 P1 C25 C30 146.4(2) . .
Ru1 P1 C25 C30 22.1(3) . .
C31 P1 C25 C26 69.8(3) . .
C19 P1 C25 C26 -34.1(3) . .
Ru1 P1 C25 C26 -158.4(2) . .
C30 C25 C26 C27 -0.5(5) . .
P1 C25 C26 C27 180.0(2) . .
C25 C26 C27 C28 1.3(5) . .
C26 C27 C28 C29 -1.9(5) . .
C27 C28 C29 C30 1.5(5) . .
C28 C29 C30 C25 -0.6(5) . .
C26 C25 C30 C29 0.1(4) . .
P1 C25 C30 C29 179.7(2) . .
C25 P1 C31 C32 14.7(3) . .
C19 P1 C31 C32 115.4(3) . .
Ru1 P1 C31 C32 -122.0(2) . .
C25 P1 C31 C36 -170.6(2) . .
C19 P1 C31 C36 -69.8(3) . .
Ru1 P1 C31 C36 52.8(3) . .
C36 C31 C32 C33 -0.2(4) . .
P1 C31 C32 C33 174.5(2) . .
C31 C32 C33 C34 -0.6(5) . .
C32 C33 C34 C35 0.8(5) . .
C33 C34 C35 C36 -0.3(5) . .
C34 C35 C36 C31 -0.5(5) . .
C32 C31 C36 C35 0.7(5) . .
P1 C31 C36 C35 -174.3(2) . .
Ru1 O1 C37 O2 -1.2(3) . .
Ru1 O2 C37 O1 1.3(3) . .
C40 C38 C39 C40 0.3(6) 3_777 .
C38 C39 C40 C38 -0.3(6) . 3_777
C1 N2 C8A C9A 105.8(7) . .
C3 N2 C8A C9A -90.7(7) . .
C8 N2 C8A C9A 3.2(12) . .
C10 N4A C17A C18A 95.6(16) . .
C12 N4A C17A C18A -74.7(18) . .
